data_4122375
loop_
_publ_author_name
'Shang, Ming'
'Wang, Hong-Li'
'Sun, Shang-Zheng'
'Dai, Hui-Xiong'
'Yu, Jin-Quan'

_publ_section_title
;
 Cu(II)-Mediated Ortho C-H Alkynylation of (Hetero)Arenes with Terminal
 Alkynes.
;
_journal_issue 33
_journal_name_full 'Journal of the American Chemical Society'
_journal_page_first 11590
_journal_page_last 11593
_journal_paper_doi 10.1021/ja507704b
_journal_volume 136
_journal_year 2014
_chemical_formula_sum 'C26 H19 F3 N2 O2'
_chemical_formula_weight 448.43
_chemical_name_systematic
; 
 ? 
;
_space_group_crystal_system monoclinic
_space_group_IT_number 14
_space_group_name_Hall '-P 2ybc'
_space_group_name_H-M_alt 'P 1 21/c 1'
_symmetry_space_group_name_Hall '-P 2ybc'
_symmetry_space_group_name_H-M 'P 1 21/c 1'
_atom_sites_solution_hydrogens mixed
_audit_creation_method SHELXL-2013
_cell_angle_alpha 90
_cell_angle_beta 104.318(7)
_cell_angle_gamma 90
_cell_formula_units_Z 4
_cell_length_a 20.238(7)
_cell_length_b 7.020(2)
_cell_length_c 16.081(5)
_cell_measurement_reflns_used 1189
_cell_measurement_temperature 293(2)
_cell_measurement_theta_max 50.194
_cell_measurement_theta_min 5.819
_cell_volume 2213.7(12)
_computing_cell_refinement 'Bruker SMART'
_computing_data_collection 'Bruker SMART'
_computing_data_reduction 'Bruker SHELXTL'
_computing_molecular_graphics 'Bruker SHELXTL'
_computing_publication_material 'Bruker SHELXTL'
_computing_structure_refinement 'SHELXL-2013 (Sheldrick, 2013)'
_computing_structure_solution 'Bruker SHELXTL'
_diffrn_ambient_temperature 293(2)
_diffrn_measured_fraction_theta_full 1.000
_diffrn_measured_fraction_theta_max 1.000
_diffrn_measurement_device_type 'CCD area detector'
_diffrn_measurement_method 'phi and omega scans'
_diffrn_radiation_type MoK\a
_diffrn_radiation_wavelength 0.71073
_diffrn_reflns_av_R_equivalents 0.0765
_diffrn_reflns_av_unetI/netI 0.0821
_diffrn_reflns_Laue_measured_fraction_full 1.000
_diffrn_reflns_Laue_measured_fraction_max 1.000
_diffrn_reflns_limit_h_max 24
_diffrn_reflns_limit_h_min -24
_diffrn_reflns_limit_k_max 8
_diffrn_reflns_limit_k_min -8
_diffrn_reflns_limit_l_max 19
_diffrn_reflns_limit_l_min -14
_diffrn_reflns_number 12071
_diffrn_reflns_point_group_measured_fraction_full 1.000
_diffrn_reflns_point_group_measured_fraction_max 1.000
_diffrn_reflns_theta_full 25.242
_diffrn_reflns_theta_max 25.498
_diffrn_reflns_theta_min 2.077
_exptl_absorpt_coefficient_mu 0.103
_exptl_absorpt_correction_T_max 0.7457
_exptl_absorpt_correction_T_min 0.5654
_exptl_absorpt_correction_type multi-scan
_exptl_absorpt_process_details sadabs
_exptl_crystal_colour colorless
_exptl_crystal_density_diffrn 1.345
_exptl_crystal_description prismatic
_exptl_crystal_F_000 928
_exptl_crystal_size_max 0.175
_exptl_crystal_size_mid 0.123
_exptl_crystal_size_min 0.056
_refine_diff_density_max 0.327
_refine_diff_density_min -0.186
_refine_diff_density_rms 0.046
_refine_ls_extinction_expression Fc^*^=kFc[1+0.001xFc^2^\l^3^/sin(2\q)]^-1/4^
_refine_ls_extinction_method SHELXL
_refine_ls_goodness_of_fit_ref 0.991
_refine_ls_hydrogen_treatment mixed
_refine_ls_matrix_type full
_refine_ls_number_parameters 331
_refine_ls_number_reflns 4121
_refine_ls_number_restraints 48
_refine_ls_restrained_S_all 1.028
_refine_ls_R_factor_all 0.1412
_refine_ls_R_factor_gt 0.0670
_refine_ls_shift/su_max 0.003
_refine_ls_shift/su_mean 0.000
_refine_ls_structure_factor_coef Fsqd
_refine_ls_weighting_details 'w=1/[\s^2^(Fo^2^)+(0.0818P)^2^] where P=(Fo^2^+2Fc^2^)/3'
_refine_ls_weighting_scheme calc
_refine_ls_wR_factor_gt 0.1525
_refine_ls_wR_factor_ref 0.1853
_reflns_Friedel_coverage 0.000
_reflns_number_gt 2110
_reflns_number_total 4121
_reflns_threshold_expression 'I > 2\s(I)'
_cod_data_source_file ja507704b_si_002.cif
_cod_data_source_block cd214231
_cod_depositor_comments 'Adding full bibliography for 4122375.cif.'
_cod_original_cell_volume 2213.8(12)
_cod_database_code 4122375
_shelx_space_group_comment
; 
The symmetry employed for this shelxl refinement is uniquely defined 
by the following loop, which should always be used as a source of 
symmetry information in preference to the above space-group names. 
They are only intended as comments. 
;
_shelxl_version_number 2013-4

loop_
_space_group_symop_operation_xyz
'x, y, z'
'-x, y+1/2, -z+1/2'
'-x, -y, -z'
'x, -y-1/2, z-1/2'

loop_
_atom_site_label
_atom_site_type_symbol
_atom_site_fract_x
_atom_site_fract_y
_atom_site_fract_z
_atom_site_U_iso_or_equiv
_atom_site_adp_type
_atom_site_occupancy
_atom_site_site_symmetry_order
_atom_site_calc_flag
_atom_site_refinement_flags_posn
_atom_site_refinement_flags_adp
_atom_site_refinement_flags_occupancy
_atom_site_disorder_assembly
_atom_site_disorder_group
H2 H 0.1947(16) 0.733(5) 0.260(2) 0.070(11) Uiso 1 1 d . . . . .
N1 N 0.15760(14) 0.5989(4) 0.16013(17) 0.0600(7) Uani 1 1 d . . . . .
N2 N 0.19194(14) 0.8373(4) 0.29225(18) 0.0561(8) Uani 1 1 d . . . . .
O1 O 0.06727(11) 0.6777(4) 0.05367(16) 0.0773(8) Uani 1 1 d . . . . .
O2 O 0.23541(13) 0.9830(3) 0.42031(15) 0.0763(8) Uani 1 1 d . . . . .
C1 C 0.15372(17) 0.4489(5) 0.0955(2) 0.0666(10) Uani 1 1 d . . . . .
H1A H 0.1475 0.3249 0.1190 0.080 Uiso 1 1 calc R U . . .
H1B H 0.1948 0.4466 0.0747 0.080 Uiso 1 1 calc R U . . .
C2 C 0.09306(19) 0.5017(6) 0.0251(3) 0.0840(12) Uani 1 1 d . . . . .
H2A H 0.1061 0.5217 -0.0283 0.101 Uiso 1 1 calc R U . . .
H2B H 0.0587 0.4024 0.0166 0.101 Uiso 1 1 calc R U . . .
C3 C 0.10945(16) 0.7147(5) 0.1314(2) 0.0535(9) Uani 1 1 d . . . . .
C4 C 0.09473(15) 0.8902(5) 0.1733(2) 0.0522(8) Uani 1 1 d . . . . .
C5 C 0.03878(17) 1.0011(6) 0.1334(2) 0.0706(11) Uani 1 1 d . . . . .
H5 H 0.0114 0.9622 0.0808 0.085 Uiso 1 1 calc R U . . .
C6 C 0.0234(2) 1.1650(6) 0.1696(3) 0.0843(13) Uani 1 1 d . . . . .
H6 H -0.0149 1.2353 0.1427 0.101 Uiso 1 1 calc R U . . .
C7 C 0.0641(2) 1.2258(6) 0.2455(3) 0.0834(13) Uani 1 1 d . . . . .
H7 H 0.0539 1.3389 0.2697 0.100 Uiso 1 1 calc R U . . .
C8 C 0.12078(19) 1.1211(5) 0.2871(2) 0.0700(10) Uani 1 1 d . . . . .
H8 H 0.1484 1.1645 0.3388 0.084 Uiso 1 1 calc R U . . .
C9 C 0.13628(16) 0.9519(4) 0.2518(2) 0.0540(8) Uani 1 1 d . . . . .
C10 C 0.23437(16) 0.8548(4) 0.3702(2) 0.0501(8) Uani 1 1 d . . . . .
C11 C 0.28435(15) 0.6902(4) 0.39129(19) 0.0488(8) Uani 1 1 d . . . . .
C12 C 0.27398(17) 0.5392(4) 0.4430(2) 0.0523(8) Uani 1 1 d . . . . .
C13 C 0.3215(2) 0.3933(5) 0.4623(2) 0.0678(10) Uani 1 1 d . . . . .
H13 H 0.3142 0.2914 0.4959 0.081 Uiso 1 1 calc R U . . .
C14 C 0.3790(2) 0.3982(6) 0.4323(2) 0.0747(11) Uani 1 1 d . . . . .
H14 H 0.4108 0.3002 0.4458 0.090 Uiso 1 1 calc R U . . .
C15 C 0.38987(17) 0.5468(5) 0.3825(2) 0.0679(10) Uani 1 1 d . . . . .
H15 H 0.4291 0.5490 0.3623 0.081 Uiso 1 1 calc R U . . .
C16 C 0.34305(17) 0.6949(4) 0.3616(2) 0.0539(8) Uani 1 1 d . . . . .
C17 C 0.35494(17) 0.8517(5) 0.3098(2) 0.0604(9) Uani 1 1 d . . . . .
C18 C 0.36452(17) 0.9860(5) 0.2694(2) 0.0608(9) Uani 1 1 d . . . . .
C19 C 0.37678(16) 1.1496(5) 0.2216(2) 0.0550(9) Uani 1 1 d . . . . .
C20 C 0.43643(17) 1.1685(5) 0.1962(2) 0.0642(10) Uani 1 1 d . . . . .
H20 H 0.4690 1.0723 0.2084 0.077 Uiso 1 1 calc R U . . .
C21 C 0.44852(18) 1.3285(5) 0.1527(2) 0.0688(10) Uani 1 1 d . . . . .
H21 H 0.4891 1.3378 0.1356 0.083 Uiso 1 1 calc R U . . .
C22 C 0.40214(19) 1.4746(5) 0.1340(2) 0.0652(10) Uani 1 1 d . . . . .
C23 C 0.3428(2) 1.4549(5) 0.1593(2) 0.0713(11) Uani 1 1 d . . . . .
H23 H 0.3105 1.5520 0.1469 0.086 Uiso 1 1 calc R U . . .
C24 C 0.32912(18) 1.2967(5) 0.2024(2) 0.0681(10) Uani 1 1 d . . . . .
H24 H 0.2882 1.2877 0.2187 0.082 Uiso 1 1 calc R U . . .
C25 C 0.4170(2) 1.6475(6) 0.0864(3) 0.0992(15) Uani 1 1 d . . . . .
H25A H 0.3859 1.7479 0.0912 0.149 Uiso 1 1 calc R U . . .
H25B H 0.4116 1.6162 0.0270 0.149 Uiso 1 1 calc R U . . .
H25C H 0.4629 1.6889 0.1106 0.149 Uiso 1 1 calc R U . . .
C26 C 0.2138(2) 0.5322(6) 0.4788(3) 0.0703(10) Uani 1 1 d . . . . .
F1 F 0.2203(3) 0.6520(6) 0.5448(4) 0.1063(14) Uani 0.7 1 d . U P A 1
F2 F 0.1561(2) 0.5755(8) 0.4208(3) 0.1052(15) Uani 0.7 1 d . U P A 1
F3 F 0.2107(4) 0.3665(15) 0.5167(5) 0.093(2) Uani 0.5 1 d . U P A 1
F1' F 0.2263(7) 0.5415(18) 0.5626(9) 0.112(3) Uani 0.3 1 d . U P A 2
F2' F 0.1663(8) 0.6566(17) 0.4599(9) 0.101(3) Uani 0.3 1 d . U P A 2
F3' F 0.1851(5) 0.3619(18) 0.4814(6) 0.105(2) Uani 0.5 1 d . U P A 2

loop_
_atom_site_aniso_label
_atom_site_aniso_U_11
_atom_site_aniso_U_22
_atom_site_aniso_U_33
_atom_site_aniso_U_23
_atom_site_aniso_U_13
_atom_site_aniso_U_12
N1 0.0650(17) 0.0559(18) 0.0573(17) -0.0064(15) 0.0113(15) 0.0055(15)
N2 0.0666(17) 0.0434(17) 0.0557(18) -0.0052(15) 0.0101(15) 0.0123(14)
O1 0.0622(14) 0.092(2) 0.0704(17) -0.0142(15) 0.0028(13) 0.0050(14)
O2 0.1063(18) 0.0495(15) 0.0673(15) -0.0182(13) 0.0106(14) 0.0089(13)
C1 0.068(2) 0.063(2) 0.067(2) -0.0152(19) 0.012(2) -0.0101(18)
C2 0.069(2) 0.096(3) 0.085(3) -0.025(3) 0.016(2) -0.008(2)
C3 0.0452(18) 0.064(2) 0.052(2) 0.0028(18) 0.0132(17) -0.0072(17)
C4 0.0482(17) 0.055(2) 0.058(2) 0.0082(17) 0.0205(17) 0.0066(16)
C5 0.063(2) 0.078(3) 0.071(2) 0.019(2) 0.019(2) 0.014(2)
C6 0.075(3) 0.080(3) 0.102(3) 0.028(3) 0.030(3) 0.035(2)
C7 0.104(3) 0.060(3) 0.098(3) 0.014(2) 0.046(3) 0.036(2)
C8 0.092(3) 0.050(2) 0.073(2) 0.0029(19) 0.030(2) 0.019(2)
C9 0.064(2) 0.0463(19) 0.058(2) 0.0083(17) 0.0274(19) 0.0116(17)
C10 0.064(2) 0.0384(19) 0.050(2) 0.0006(16) 0.0181(18) -0.0002(16)
C11 0.0589(19) 0.0387(18) 0.0471(18) -0.0060(15) 0.0096(16) -0.0031(15)
C12 0.068(2) 0.0393(18) 0.0508(19) 0.0031(16) 0.0168(17) -0.0029(16)
C13 0.093(3) 0.042(2) 0.066(2) 0.0116(17) 0.017(2) 0.0065(19)
C14 0.082(3) 0.064(3) 0.080(3) 0.012(2) 0.023(2) 0.021(2)
C15 0.065(2) 0.061(2) 0.081(3) 0.004(2) 0.025(2) 0.0061(19)
C16 0.062(2) 0.048(2) 0.053(2) 0.0013(16) 0.0169(17) -0.0008(16)
C17 0.065(2) 0.056(2) 0.066(2) 0.0046(19) 0.0264(18) 0.0007(18)
C18 0.060(2) 0.058(2) 0.066(2) 0.0040(19) 0.0173(18) 0.0003(17)
C19 0.055(2) 0.051(2) 0.058(2) 0.0038(17) 0.0108(17) -0.0045(16)
C20 0.059(2) 0.053(2) 0.081(3) 0.0148(19) 0.019(2) 0.0069(17)
C21 0.063(2) 0.065(2) 0.077(3) 0.011(2) 0.016(2) -0.011(2)
C22 0.074(2) 0.048(2) 0.062(2) 0.0079(18) -0.005(2) -0.0093(19)
C23 0.067(2) 0.056(2) 0.082(3) 0.005(2) 0.001(2) 0.0118(19)
C24 0.063(2) 0.065(3) 0.076(3) 0.006(2) 0.018(2) 0.0013(19)
C25 0.120(3) 0.068(3) 0.097(3) 0.032(2) 0.001(3) -0.014(2)
C26 0.093(3) 0.050(2) 0.072(3) 0.006(2) 0.029(3) -0.006(2)
F1 0.147(3) 0.079(3) 0.120(3) -0.037(3) 0.085(3) -0.018(3)
F2 0.072(2) 0.140(4) 0.108(4) 0.022(3) 0.030(3) -0.007(3)
F3 0.109(5) 0.056(3) 0.130(6) 0.041(4) 0.057(4) -0.004(4)
F1' 0.133(5) 0.102(5) 0.116(5) -0.004(5) 0.061(4) -0.006(5)
F2' 0.106(5) 0.097(6) 0.120(6) 0.027(5) 0.064(5) 0.016(5)
F3' 0.122(5) 0.078(4) 0.133(6) -0.008(4) 0.065(4) -0.028(4)

loop_
_atom_type_symbol
_atom_type_description
_atom_type_scat_dispersion_real
_atom_type_scat_dispersion_imag
_atom_type_scat_source
C C 0.0033 0.0016 'International Tables Vol C Tables 4.2.6.8 and 6.1.1.4'
H H 0.0000 0.0000 'International Tables Vol C Tables 4.2.6.8 and 6.1.1.4'
N N 0.0061 0.0033 'International Tables Vol C Tables 4.2.6.8 and 6.1.1.4'
O O 0.0106 0.0060 'International Tables Vol C Tables 4.2.6.8 and 6.1.1.4'
F F 0.0171 0.0103 'International Tables Vol C Tables 4.2.6.8 and 6.1.1.4'

loop_
_geom_angle_atom_site_label_1
_geom_angle_atom_site_label_2
_geom_angle_atom_site_label_3
_geom_angle
C3 N1 C1 107.5(3)
C10 N2 C9 129.5(3)
C10 N2 H2 119(2)
C9 N2 H2 111(2)
C3 O1 C2 105.1(3)
N1 C1 C2 104.4(3)
N1 C1 H1A 110.9
C2 C1 H1A 110.9
N1 C1 H1B 110.9
C2 C1 H1B 110.9
H1A C1 H1B 108.9
O1 C2 C1 105.2(3)
O1 C2 H2A 110.7
C1 C2 H2A 110.7
O1 C2 H2B 110.7
C1 C2 H2B 110.7
H2A C2 H2B 108.8
N1 C3 O1 117.8(3)
N1 C3 C4 126.6(3)
O1 C3 C4 115.6(3)
C5 C4 C9 118.8(3)
C5 C4 C3 119.4(3)
C9 C4 C3 121.8(3)
C6 C5 C4 121.4(4)
C6 C5 H5 119.3
C4 C5 H5 119.3
C5 C6 C7 119.8(4)
C5 C6 H6 120.1
C7 C6 H6 120.1
C6 C7 C8 120.8(4)
C6 C7 H7 119.6
C8 C7 H7 119.6
C9 C8 C7 120.0(4)
C9 C8 H8 120.0
C7 C8 H8 120.0
C8 C9 C4 119.2(3)
C8 C9 N2 122.5(3)
C4 C9 N2 118.3(3)
O2 C10 N2 126.6(3)
O2 C10 C11 121.2(3)
N2 C10 C11 112.2(3)
C16 C11 C12 119.4(3)
C16 C11 C10 119.0(3)
C12 C11 C10 121.4(3)
C13 C12 C11 119.8(3)
C13 C12 C26 118.9(3)
C11 C12 C26 121.3(3)
C14 C13 C12 120.4(3)
C14 C13 H13 119.8
C12 C13 H13 119.8
C15 C14 C13 120.1(3)
C15 C14 H14 120.0
C13 C14 H14 120.0
C14 C15 C16 120.9(3)
C14 C15 H15 119.6
C16 C15 H15 119.6
C11 C16 C15 119.3(3)
C11 C16 C17 119.9(3)
C15 C16 C17 120.7(3)
C18 C17 C16 177.4(4)
C17 C18 C19 179.2(4)
C20 C19 C24 118.2(3)
C20 C19 C18 121.1(3)
C24 C19 C18 120.6(3)
C19 C20 C21 120.7(3)
C19 C20 H20 119.7
C21 C20 H20 119.7
C22 C21 C20 121.6(3)
C22 C21 H21 119.2
C20 C21 H21 119.2
C23 C22 C21 117.5(3)
C23 C22 C25 122.3(4)
C21 C22 C25 120.2(4)
C22 C23 C24 122.2(3)
C22 C23 H23 118.9
C24 C23 H23 118.9
C23 C24 C19 119.8(3)
C23 C24 H24 120.1
C19 C24 H24 120.1
C22 C25 H25A 109.5
C22 C25 H25B 109.5
H25A C25 H25B 109.5
C22 C25 H25C 109.5
H25A C25 H25C 109.5
H25B C25 H25C 109.5
F2' C26 F1' 98.9(9)
F2' C26 F3' 108.2(8)
F1' C26 F3' 89.3(7)
F3 C26 F1 101.2(5)
F3 C26 F2 112.9(5)
F1 C26 F2 108.0(5)
F2' C26 C12 122.0(6)
F1' C26 C12 115.6(7)
F3 C26 C12 110.3(5)
F3' C26 C12 116.8(6)
F1 C26 C12 111.2(4)
F2 C26 C12 112.6(4)

loop_
_geom_bond_atom_site_label_1
_geom_bond_atom_site_label_2
_geom_bond_distance
N1 C3 1.266(4)
N1 C1 1.468(4)
N2 C10 1.338(4)
N2 C9 1.406(4)
N2 H2 0.91(3)
O1 C3 1.353(4)
O1 C2 1.459(4)
O2 C10 1.205(4)
C1 C2 1.496(5)
C1 H1A 0.9700
C1 H1B 0.9700
C2 H2A 0.9700
C2 H2B 0.9700
C3 C4 1.470(5)
C4 C5 1.393(4)
C4 C9 1.401(4)
C5 C6 1.361(5)
C5 H5 0.9300
C6 C7 1.361(5)
C6 H6 0.9300
C7 C8 1.387(5)
C7 H7 0.9300
C8 C9 1.386(4)
C8 H8 0.9300
C10 C11 1.518(4)
C11 C16 1.386(4)
C11 C12 1.395(4)
C12 C13 1.387(4)
C12 C26 1.472(5)
C13 C14 1.366(5)
C13 H13 0.9300
C14 C15 1.366(5)
C14 H14 0.9300
C15 C16 1.391(4)
C15 H15 0.9300
C16 C17 1.436(5)
C17 C18 1.188(4)
C18 C19 1.437(5)
C19 C20 1.374(4)
C19 C24 1.395(5)
C20 C21 1.376(4)
C20 H20 0.9300
C21 C22 1.373(5)
C21 H21 0.9300
C22 C23 1.368(5)
C22 C25 1.504(5)
C23 C24 1.373(5)
C23 H23 0.9300
C24 H24 0.9300
C25 H25A 0.9600
C25 H25B 0.9600
C25 H25C 0.9600
C26 F2' 1.278(14)
C26 F1' 1.309(14)
C26 F3 1.322(10)
C26 F3' 1.334(12)
C26 F1 1.334(6)
C26 F2 1.337(6)

loop_
_geom_hbond_atom_site_label_D
_geom_hbond_atom_site_label_H
_geom_hbond_atom_site_label_A
_geom_hbond_distance_DH
_geom_hbond_distance_HA
_geom_hbond_distance_DA
_geom_hbond_angle_DHA
_geom_hbond_site_symmetry_A
C8 H8 F3' 0.93 2.63 3.508(10) 158.6 1_565
C8 H8 O2 0.93 2.30 2.907(4) 122.2 .
C2 H2B O1 0.97 2.58 3.419(4) 144.4 3_565
C2 H2A F2' 0.97 2.59 3.134(12) 115.2 4_575
C1 H1B F3 0.97 2.44 2.925(10) 110.6 4_565

loop_
_geom_torsion_atom_site_label_1
_geom_torsion_atom_site_label_2
_geom_torsion_atom_site_label_3
_geom_torsion_atom_site_label_4
_geom_torsion
C3 N1 C1 C2 -0.9(4)
C3 O1 C2 C1 -0.3(4)
N1 C1 C2 O1 0.7(4)
C1 N1 C3 O1 0.8(4)
C1 N1 C3 C4 -178.1(3)
C2 O1 C3 N1 -0.3(4)
C2 O1 C3 C4 178.7(3)
N1 C3 C4 C5 -179.0(3)
O1 C3 C4 C5 2.1(4)
N1 C3 C4 C9 2.3(5)
O1 C3 C4 C9 -176.5(3)
C9 C4 C5 C6 -1.0(5)
C3 C4 C5 C6 -179.7(3)
C4 C5 C6 C7 1.7(6)
C5 C6 C7 C8 -1.0(6)
C6 C7 C8 C9 -0.3(6)
C7 C8 C9 C4 0.9(5)
C7 C8 C9 N2 -178.2(3)
C5 C4 C9 C8 -0.3(5)
C3 C4 C9 C8 178.4(3)
C5 C4 C9 N2 178.9(3)
C3 C4 C9 N2 -2.4(4)
C10 N2 C9 C8 6.6(5)
C10 N2 C9 C4 -172.6(3)
C9 N2 C10 O2 -4.9(6)
C9 N2 C10 C11 175.5(3)
O2 C10 C11 C16 -96.6(4)
N2 C10 C11 C16 83.1(3)
O2 C10 C11 C12 80.4(4)
N2 C10 C11 C12 -99.9(3)
C16 C11 C12 C13 -1.7(4)
C10 C11 C12 C13 -178.7(3)
C16 C11 C12 C26 177.5(3)
C10 C11 C12 C26 0.4(5)
C11 C12 C13 C14 1.2(5)
C26 C12 C13 C14 -178.0(3)
C12 C13 C14 C15 -0.4(5)
C13 C14 C15 C16 0.1(6)
C12 C11 C16 C15 1.4(5)
C10 C11 C16 C15 178.4(3)
C12 C11 C16 C17 -178.8(3)
C10 C11 C16 C17 -1.7(4)
C14 C15 C16 C11 -0.6(5)
C14 C15 C16 C17 179.5(3)
C24 C19 C20 C21 -0.1(5)
C18 C19 C20 C21 -178.0(3)
C19 C20 C21 C22 0.6(6)
C20 C21 C22 C23 -0.7(5)
C20 C21 C22 C25 180.0(3)
C21 C22 C23 C24 0.4(5)
C25 C22 C23 C24 179.7(3)
C22 C23 C24 C19 0.0(5)
C20 C19 C24 C23 -0.2(5)
C18 C19 C24 C23 177.7(3)
C13 C12 C26 F2' -176.2(8)
C11 C12 C26 F2' 4.7(10)
C13 C12 C26 F1' 63.7(8)
C11 C12 C26 F1' -115.4(7)
C13 C12 C26 F3 -8.4(6)
C11 C12 C26 F3 172.5(5)
C13 C12 C26 F3' -39.4(7)
C11 C12 C26 F3' 141.4(5)
C13 C12 C26 F1 103.2(5)
C11 C12 C26 F1 -76.0(5)
C13 C12 C26 F2 -135.4(4)
C11 C12 C26 F2 45.4(5)
